data_7224750
loop_
_publ_author_name
'Naidu, Gonna Somu'
'Singh, Rekha'
'Kumar, Mukesh'
'Ghosh, Sunil Kumar'

_publ_section_title
;
 Synthesis of highly functionalized [3]dendralenes and their Diels-Alder
 reaction displaying unexpected regioselectivity
;
_journal_name_full 'RSC Adv.'
_journal_paper_doi 10.1039/C6RA01729K
_journal_year 2016
_chemical_formula_moiety 'C26 H27 N O4'
_chemical_formula_sum 'C26 H27 N O4'
_chemical_formula_weight 417.48
_chemical_name_systematic
;
 ?
;
_space_group_crystal_system monoclinic
_space_group_IT_number 14
_space_group_name_Hall '-P 2ybc'
_space_group_name_H-M_alt 'P 1 21/c 1'
_symmetry_space_group_name_Hall '-P 2ybc'
_symmetry_space_group_name_H-M 'P 1 21/c 1'
_atom_sites_solution_hydrogens geom
_atom_sites_solution_primary direct
_audit_creation_date 2015-09-16
_audit_creation_method
;
  Olex2 1.2
  (compiled Apr 23 2013 17:59:47, GUI svn.r4466)
;
_audit_update_record
;
2015-09-28 deposited with the CCDC.
2016-03-18 downloaded from the CCDC.
;
_cell_angle_alpha 90
_cell_angle_beta 109.305(11)
_cell_angle_gamma 90
_cell_formula_units_Z 4
_cell_length_a 14.7213(14)
_cell_length_b 12.0482(10)
_cell_length_c 13.0935(10)
_cell_measurement_reflns_used 2518
_cell_measurement_temperature 293(2)
_cell_measurement_theta_max 70.0010
_cell_measurement_theta_min 3.6710
_cell_volume 2191.8(4)
_computing_cell_refinement
;
CrysAlisPro, Agilent Technologies,
Version 1.171.36.32 (release 02-08-2013 CrysAlis171 .NET)
(compiled Aug  2 2013,16:46:58)
;
_computing_data_collection
;
CrysAlisPro, Agilent Technologies,
Version 1.171.36.32 (release 02-08-2013 CrysAlis171 .NET)
(compiled Aug  2 2013,16:46:58)
;
_computing_data_reduction
;
CrysAlisPro, Agilent Technologies,
Version 1.171.36.32 (release 02-08-2013 CrysAlis171 .NET)
(compiled Aug  2 2013,16:46:58)
;
_computing_molecular_graphics
;
O. V. Dolomanov, L. J. Bourhis, R. J. Gildea, J. A. K. Howard and H. Puschmann,
OLEX2: a complete structure solution, refinement and analysis program.
J. Appl. Cryst. (2009). 42, 339-341.
;
_computing_publication_material
;
O. V. Dolomanov, L. J. Bourhis, R. J. Gildea, J. A. K. Howard and H. Puschmann,
OLEX2: a complete structure solution, refinement and analysis program.
J. Appl. Cryst. (2009). 42, 339-341.
;
_computing_structure_refinement
;
SHELXL, G.M. Sheldrick, Acta Cryst.
(2008). A64, 112-122
;
_computing_structure_solution
;
SHELXS, G.M. Sheldrick, Acta Cryst.
(2008). A64, 112-122
;
_diffrn_ambient_temperature 293(2)
_diffrn_detector_area_resol_mean 8.3200
_diffrn_measured_fraction_theta_full 0.9954
_diffrn_measured_fraction_theta_max 0.7006
_diffrn_measurement_details
;
  1 omega  -62.00  -35.00   1.0000    1.0000
omega____ theta____ kappa____ phi______ frames
    -        0.0000 -178.0000 -150.0000 27

  2 omega  -74.00  -46.00   1.0000    1.0000
omega____ theta____ kappa____ phi______ frames
    -        0.0000 -178.0000 -180.0000 28

  3 omega  -78.00  -40.00   1.0000    1.0000
omega____ theta____ kappa____ phi______ frames
    -        0.0000 -178.0000    0.0000 38

  4 omega -154.00 -127.00   1.0000    1.0000
omega____ theta____ kappa____ phi______ frames
    -      -54.7289  -95.0000 -180.0000 27

  5 omega -149.00  -98.00   1.0000    1.0000
omega____ theta____ kappa____ phi______ frames
    -      -54.7289  -95.0000   90.0000 51

  6 omega  -46.00   84.00   1.0000    1.0000
omega____ theta____ kappa____ phi______ frames
    -       54.7289  -77.0000   30.0000 130

  7 omega  -45.00   65.00   1.0000    1.0000
omega____ theta____ kappa____ phi______ frames
    -       54.7289  -30.0000   60.0000 110

  8 omega   59.00  151.00   1.0000    1.0000
omega____ theta____ kappa____ phi______ frames
    -      109.4577   77.0000  120.0000 92

  9 omega   48.00   74.00   1.0000    1.0000
omega____ theta____ kappa____ phi______ frames
    -      109.4577  178.0000 -150.0000 26

 10 omega   11.00   56.00   1.0000    1.0000
omega____ theta____ kappa____ phi______ frames
    -      109.4577  -38.0000   60.0000 45

 11 omega   38.00   63.00   1.0000    1.0000
omega____ theta____ kappa____ phi______ frames
    -      109.4577  -25.0000 -120.0000 25

 12 omega  104.00  138.00   1.0000    1.0000
omega____ theta____ kappa____ phi______ frames
    -      109.4577  178.0000 -150.0000 34

 13 omega    7.00  102.00   1.0000    1.0000
omega____ theta____ kappa____ phi______ frames
    -      109.4577 -112.0000   60.0000 95

 14 omega   80.00  150.00   1.0000    1.0000
omega____ theta____ kappa____ phi______ frames
    -      109.4577   64.0000 -120.0000 70

 15 omega    9.00   76.00   1.0000    1.0000
omega____ theta____ kappa____ phi______ frames
    -      109.4577  -50.0000   30.0000 67

 16 omega   41.00   70.00   1.0000    1.0000
omega____ theta____ kappa____ phi______ frames
    -      109.4577  -38.0000  -60.0000 29

 17 omega   61.00  152.00   1.0000    1.0000
omega____ theta____ kappa____ phi______ frames
    -      109.4577   64.0000 -150.0000 91
;
_diffrn_measurement_device_type 'SuperNova, Single source at offset, Titan'
_diffrn_measurement_method '\w scans'
_diffrn_orient_matrix_UB_11 -0.1017423000
_diffrn_orient_matrix_UB_12 -0.0415235000
_diffrn_orient_matrix_UB_13 -0.0645515000
_diffrn_orient_matrix_UB_21 0.0184378000
_diffrn_orient_matrix_UB_22 -0.1070909000
_diffrn_orient_matrix_UB_23 0.0681059000
_diffrn_orient_matrix_UB_31 -0.0398959000
_diffrn_orient_matrix_UB_32 0.0563600000
_diffrn_orient_matrix_UB_33 0.0817629000
_diffrn_radiation_monochromator mirror
_diffrn_radiation_type 'Cu K\a'
_diffrn_radiation_wavelength 1.5418
_diffrn_reflns_av_R_equivalents 0.0292
_diffrn_reflns_av_unetI/netI 0.0379
_diffrn_reflns_laue_measured_fraction_full 0.996
_diffrn_reflns_laue_measured_fraction_max 0.981
_diffrn_reflns_limit_h_max 11
_diffrn_reflns_limit_h_min -17
_diffrn_reflns_limit_k_max 12
_diffrn_reflns_limit_k_min -14
_diffrn_reflns_limit_l_max 15
_diffrn_reflns_limit_l_min -15
_diffrn_reflns_number 7718
_diffrn_reflns_point_group_measured_fraction_full 0.996
_diffrn_reflns_point_group_measured_fraction_max 0.981
_diffrn_reflns_theta_full 67.684
_diffrn_reflns_theta_max 70.164
_diffrn_reflns_theta_min 3.181
_diffrn_source 'SuperNova (Cu) X-ray Source'
_exptl_absorpt_coefficient_mu 0.683
_exptl_absorpt_correction_T_max 1.00000
_exptl_absorpt_correction_T_min 0.67603
_exptl_absorpt_correction_type multi-scan
_exptl_absorpt_process_details
;
CrysAlisPro, Agilent Technologies,
Version 1.171.36.32 (release 02-08-2013 CrysAlis171 .NET)
(compiled Aug  2 2013,16:46:58)
Empirical absorption correction using spherical harmonics,
 implemented in SCALE3 ABSPACK scaling algorithm.
;
_exptl_crystal_colour white
_exptl_crystal_colour_primary white
_exptl_crystal_density_diffrn 1.265
_exptl_crystal_description block
_exptl_crystal_F_000 888
_exptl_crystal_size_max 0.5
_exptl_crystal_size_mid 0.5
_exptl_crystal_size_min 0.1
_refine_diff_density_max 0.530
_refine_diff_density_min -0.237
_refine_diff_density_rms 0.041
_refine_ls_extinction_coef 0.0033(5)
_refine_ls_extinction_expression Fc^*^=kFc[1+0.001xFc^2^\l^3^/sin(2\q)]^-1/4^
_refine_ls_extinction_method SHELXL
_refine_ls_goodness_of_fit_ref 1.053
_refine_ls_hydrogen_treatment constr
_refine_ls_matrix_type full
_refine_ls_number_parameters 285
_refine_ls_number_reflns 4085
_refine_ls_number_restraints 0
_refine_ls_restrained_S_all 1.053
_refine_ls_R_factor_all 0.0774
_refine_ls_R_factor_gt 0.0524
_refine_ls_shift/su_max 0.013
_refine_ls_shift/su_mean 0.000
_refine_ls_structure_factor_coef Fsqd
_refine_ls_weighting_details 'w=1/[\s^2^(Fo^2^)+(0.0880P)^2^+0.2578P] where P=(Fo^2^+2Fc^2^)/3'
_refine_ls_weighting_scheme calc
_refine_ls_wR_factor_gt 0.1452
_refine_ls_wR_factor_ref 0.1723
_reflns_Friedel_coverage 0.000
_reflns_number_gt 2835
_reflns_number_total 4085
_reflns_threshold_expression 'I > 2\s(I)'
_cod_data_source_file c6ra01729k2.cif
_cod_data_source_block rekha3_2
_cod_database_code 7224750
_chemical_oxdiff_formula 'C26 H27 N O4'
_reflns_odcompleteness_completeness 99.54
_reflns_odcompleteness_iscentric 1
_reflns_odcompleteness_theta 66.97
_olex2_refinement_description
;
1. Fixed Uiso
 At 1.2 times of:
  All C(H) groups, All C(H,H) groups
 At 1.5 times of:
  All C(H,H,H) groups, All O(H) groups
2.a Ternary CH refined with riding coordinates:
 C13(H13), C8(H8), C12(H12)
2.b Secondary CH2 refined with riding coordinates:
 C11(H11A,H11B), C19(H19A,H19B)
2.c Aromatic/amide H refined with riding coordinates:
 C20(H20), C3(H3), C7(H7), C22(H22), C6(H6), C4(H4A), C23(H23), C26(H26),
 C25(H25), C24(H24)
2.d Idealised Me refined as rotating group:
 C1(H1A,H1B,H1C), C15(H15A,H15B,H15C), C17(H17A,H17B,H17C)
2.e Idealised tetrahedral OH refined as rotating group:
 O4(H4)
;
_shelx_space_group_comment
;
The symmetry employed for this shelxl refinement is uniquely defined
by the following loop, which should always be used as a source of
symmetry information in preference to the above space-group names.
They are only intended as comments.
;
_shelxl_version_number 2013-4

loop_
_space_group_symop_operation_xyz
'x, y, z'
'-x, y+1/2, -z+1/2'
'-x, -y, -z'
'x, -y-1/2, z-1/2'

loop_
_atom_site_label
_atom_site_type_symbol
_atom_site_fract_x
_atom_site_fract_y
_atom_site_fract_z
_atom_site_U_iso_or_equiv
_atom_site_adp_type
_atom_site_occupancy
_atom_site_site_symmetry_order
_atom_site_calc_flag
_atom_site_refinement_flags_posn
_atom_site_refinement_flags_adp
O4 O 0.51256(15) 0.7174(2) 0.10084(18) 0.1007(8) Uani 1 1 d . .
H4 H 0.4543 0.7276 0.0830 0.151 Uiso 1 1 calc R U
N1 N 0.17150(14) 0.72964(17) 0.34799(16) 0.0557(5) Uani 1 1 d . .
O1 O 0.21109(12) 0.25132(15) 0.52521(15) 0.0679(5) Uani 1 1 d . .
C18 C 0.53214(15) 0.60572(18) 0.25972(17) 0.0475(5) Uani 1 1 d . .
O3 O 0.30389(13) 0.76346(17) 0.49500(14) 0.0752(6) Uani 1 1 d . .
O2 O 0.06831(12) 0.68067(17) 0.18178(15) 0.0738(5) Uani 1 1 d . .
C13 C 0.24232(15) 0.67242(18) 0.22150(17) 0.0486(5) Uani 1 1 d . .
H13 H 0.2404 0.7118 0.1553 0.058 Uiso 1 1 calc R U
C9 C 0.36247(15) 0.54105(18) 0.19839(16) 0.0463(5) Uani 1 1 d . .
C10 C 0.43395(15) 0.59860(19) 0.26758(17) 0.0480(5) Uani 1 1 d . .
C8 C 0.26248(14) 0.54689(18) 0.20793(16) 0.0457(5) Uani 1 1 d . .
H8 H 0.2171 0.5234 0.1380 0.055 Uiso 1 1 calc R U
C2 C 0.21721(16) 0.32283(18) 0.44619(18) 0.0513(5) Uani 1 1 d . .
C20 C 0.59664(16) 0.52457(19) 0.29407(18) 0.0505(5) Uani 1 1 d . .
H20 H 0.5776 0.4641 0.3263 0.061 Uiso 1 1 calc R U
C21 C 0.69454(16) 0.51908(18) 0.28706(18) 0.0511(5) Uani 1 1 d . .
C3 C 0.30874(16) 0.34519(19) 0.44613(18) 0.0539(6) Uani 1 1 d . .
H3 H 0.3611 0.3114 0.4971 0.065 Uiso 1 1 calc R U
C12 C 0.31911(15) 0.72623(18) 0.31756(17) 0.0479(5) Uani 1 1 d . .
H12 H 0.3309 0.8005 0.2941 0.057 Uiso 1 1 calc R U
C7 C 0.13982(17) 0.3705(2) 0.36873(19) 0.0558(6) Uani 1 1 d . .
H7 H 0.0774 0.3551 0.3670 0.067 Uiso 1 1 calc R U
C22 C 0.76806(17) 0.4696(2) 0.3698(2) 0.0603(6) Uani 1 1 d . .
H22 H 0.7550 0.4403 0.4292 0.072 Uiso 1 1 calc R U
C16 C 0.14945(16) 0.69341(19) 0.2428(2) 0.0542(6) Uani 1 1 d . .
C6 C 0.15577(15) 0.4418(2) 0.29321(18) 0.0513(5) Uani 1 1 d . .
H6 H 0.1030 0.4723 0.2402 0.062 Uiso 1 1 calc R U
C4 C 0.32390(15) 0.41702(19) 0.37154(18) 0.0507(5) Uani 1 1 d . .
H4A H 0.3865 0.4310 0.3732 0.061 Uiso 1 1 calc R U
C11 C 0.41584(15) 0.6672(2) 0.35641(18) 0.0527(6) Uani 1 1 d . .
H11A H 0.4666 0.7219 0.3824 0.063 Uiso 1 1 calc R U
H11B H 0.4181 0.6190 0.4165 0.063 Uiso 1 1 calc R U
C14 C 0.26882(16) 0.74192(19) 0.39985(19) 0.0527(5) Uani 1 1 d . .
C5 C 0.24759(15) 0.46926(17) 0.29366(16) 0.0449(5) Uani 1 1 d . .
C23 C 0.8607(2) 0.4632(2) 0.3653(3) 0.0744(8) Uani 1 1 d . .
H23 H 0.9093 0.4304 0.4218 0.089 Uiso 1 1 calc R U
C1 C 0.1216(2) 0.2390(3) 0.5414(2) 0.0751(8) Uani 1 1 d . .
H1A H 0.0781 0.1996 0.4813 0.113 Uiso 1 1 calc R U
H1B H 0.0956 0.3109 0.5470 0.113 Uiso 1 1 calc R U
H1C H 0.1303 0.1981 0.6068 0.113 Uiso 1 1 calc R U
C26 C 0.71587(18) 0.5584(2) 0.1978(2) 0.0634(7) Uani 1 1 d . .
H26 H 0.6673 0.5894 0.1401 0.076 Uiso 1 1 calc R U
C15 C 0.0975(2) 0.7533(3) 0.3972(3) 0.0815(9) Uani 1 1 d . .
H15A H 0.0956 0.8317 0.4095 0.122 Uiso 1 1 calc R U
H15B H 0.1125 0.7146 0.4648 0.122 Uiso 1 1 calc R U
H15C H 0.0360 0.7292 0.3494 0.122 Uiso 1 1 calc R U
C25 C 0.8091(2) 0.5521(3) 0.1938(2) 0.0738(8) Uani 1 1 d . .
H25 H 0.8225 0.5800 0.1341 0.089 Uiso 1 1 calc R U
C17 C 0.37140(17) 0.4725(2) 0.10710(19) 0.0589(6) Uani 1 1 d . .
H17A H 0.3315 0.5033 0.0396 0.088 Uiso 1 1 calc R U
H17B H 0.3512 0.3978 0.1138 0.088 Uiso 1 1 calc R U
H17C H 0.4372 0.4722 0.1093 0.088 Uiso 1 1 calc R U
C19 C 0.55154(18) 0.7134(2) 0.2131(2) 0.0668(7) Uani 1 1 d . .
H19A H 0.5250 0.7738 0.2433 0.080 Uiso 1 1 calc R U
H19B H 0.6206 0.7246 0.2343 0.080 Uiso 1 1 calc R U
C24 C 0.8810(2) 0.5052(2) 0.2771(3) 0.0765(8) Uani 1 1 d . .
H24 H 0.9433 0.5017 0.2745 0.092 Uiso 1 1 calc R U

loop_
_atom_site_aniso_label
_atom_site_aniso_U_11
_atom_site_aniso_U_22
_atom_site_aniso_U_33
_atom_site_aniso_U_23
_atom_site_aniso_U_13
_atom_site_aniso_U_12
O4 0.0639(13) 0.141(2) 0.0901(15) 0.0476(14) 0.0161(11) -0.0136(14)
N1 0.0466(11) 0.0637(12) 0.0612(12) 0.0039(9) 0.0238(9) 0.0082(9)
O1 0.0593(11) 0.0742(11) 0.0744(11) 0.0267(9) 0.0279(9) 0.0102(8)
C18 0.0413(11) 0.0518(12) 0.0509(11) -0.0052(10) 0.0173(9) -0.0060(9)
O3 0.0656(12) 0.1041(15) 0.0590(11) -0.0177(10) 0.0246(9) 0.0017(10)
O2 0.0492(10) 0.0910(14) 0.0721(12) 0.0023(10) 0.0078(9) 0.0118(9)
C13 0.0476(12) 0.0517(12) 0.0470(11) 0.0065(9) 0.0161(9) 0.0042(9)
C9 0.0474(12) 0.0486(12) 0.0465(11) -0.0004(9) 0.0204(9) -0.0031(9)
C10 0.0445(12) 0.0523(12) 0.0496(11) -0.0029(9) 0.0188(9) -0.0027(9)
C8 0.0378(11) 0.0557(12) 0.0427(10) -0.0027(9) 0.0121(8) -0.0030(9)
C2 0.0525(13) 0.0492(12) 0.0556(12) 0.0039(10) 0.0227(10) 0.0050(10)
C20 0.0458(12) 0.0516(12) 0.0577(13) -0.0036(10) 0.0221(10) -0.0039(9)
C21 0.0500(13) 0.0453(12) 0.0593(13) -0.0062(10) 0.0199(10) 0.0011(9)
C3 0.0412(12) 0.0607(13) 0.0581(13) 0.0071(11) 0.0140(10) 0.0067(10)
C12 0.0492(12) 0.0450(11) 0.0521(12) 0.0011(9) 0.0203(10) -0.0023(9)
C7 0.0465(13) 0.0606(14) 0.0621(13) 0.0073(11) 0.0202(11) -0.0002(10)
C22 0.0551(14) 0.0549(14) 0.0729(16) 0.0052(12) 0.0241(12) 0.0053(11)
C16 0.0452(13) 0.0565(13) 0.0587(13) 0.0093(11) 0.0144(10) 0.0082(10)
C6 0.0351(11) 0.0607(13) 0.0558(12) 0.0077(10) 0.0121(9) 0.0003(9)
C4 0.0404(11) 0.0555(13) 0.0577(13) 0.0021(10) 0.0184(10) 0.0027(9)
C11 0.0440(12) 0.0612(14) 0.0524(12) -0.0105(10) 0.0155(10) -0.0032(10)
C14 0.0483(13) 0.0538(13) 0.0579(13) -0.0020(10) 0.0201(10) 0.0025(10)
C5 0.0426(11) 0.0467(11) 0.0463(11) -0.0045(9) 0.0158(9) -0.0012(9)
C23 0.0563(16) 0.0703(17) 0.092(2) 0.0086(15) 0.0190(14) 0.0154(13)
C1 0.0685(18) 0.0848(19) 0.0800(18) 0.0218(15) 0.0353(15) -0.0030(14)
C26 0.0565(14) 0.0765(17) 0.0615(14) 0.0019(13) 0.0251(12) 0.0108(13)
C15 0.0619(17) 0.110(2) 0.0839(19) 0.0027(17) 0.0395(15) 0.0142(16)
C25 0.0690(18) 0.0826(19) 0.0825(18) 0.0057(15) 0.0421(15) 0.0091(15)
C17 0.0580(14) 0.0659(15) 0.0583(13) -0.0153(12) 0.0266(11) -0.0099(11)
C19 0.0502(14) 0.0632(16) 0.0882(19) 0.0142(14) 0.0247(13) 0.0005(11)
C24 0.0576(16) 0.0759(18) 0.106(2) -0.0032(17) 0.0405(16) 0.0075(14)

loop_
_atom_type_symbol
_atom_type_description
_atom_type_scat_dispersion_real
_atom_type_scat_dispersion_imag
_atom_type_scat_source
C C 0.0181 0.0091 'International Tables Vol C Tables 4.2.6.8 and 6.1.1.4'
H H 0.0000 0.0000 'International Tables Vol C Tables 4.2.6.8 and 6.1.1.4'
N N 0.0311 0.0180 'International Tables Vol C Tables 4.2.6.8 and 6.1.1.4'
O O 0.0492 0.0322 'International Tables Vol C Tables 4.2.6.8 and 6.1.1.4'

loop_
_geom_angle_atom_site_label_1
_geom_angle_atom_site_label_2
_geom_angle_atom_site_label_3
_geom_angle
C16 N1 C15 122.5(2)
C14 N1 C16 113.0(2)
C14 N1 C15 124.5(2)
C2 O1 C1 118.48(19)
C10 C18 C19 113.48(19)
C20 C18 C10 122.4(2)
C20 C18 C19 124.1(2)
C12 C13 C8 112.78(17)
C16 C13 C8 113.72(18)
C16 C13 C12 104.25(18)
C10 C9 C8 119.24(18)
C10 C9 C17 124.9(2)
C17 C9 C8 115.80(18)
C18 C10 C11 116.26(18)
C9 C10 C18 123.40(19)
C9 C10 C11 120.24(19)
C9 C8 C13 106.25(17)
C9 C8 C5 114.16(17)
C5 C8 C13 115.41(17)
O1 C2 C3 115.6(2)
O1 C2 C7 125.0(2)
C3 C2 C7 119.4(2)
C18 C20 C21 127.8(2)
C22 C21 C20 119.8(2)
C22 C21 C26 117.9(2)
C26 C21 C20 122.3(2)
C2 C3 C4 120.8(2)
C11 C12 C13 115.62(18)
C14 C12 C13 103.70(18)
C14 C12 C11 116.52(19)
C2 C7 C6 119.3(2)
C23 C22 C21 121.0(2)
N1 C16 C13 108.08(19)
O2 C16 N1 123.8(2)
O2 C16 C13 128.1(2)
C7 C6 C5 122.6(2)
C3 C4 C5 121.5(2)
C10 C11 C12 112.33(18)
N1 C14 C12 108.1(2)
O3 C14 N1 123.5(2)
O3 C14 C12 128.3(2)
C6 C5 C8 121.14(19)
C6 C5 C4 116.3(2)
C4 C5 C8 122.43(18)
C24 C23 C22 120.2(3)
C21 C26 C25 120.8(2)
C24 C25 C26 120.3(3)
O4 C19 C18 113.1(2)
C25 C24 C23 119.7(3)

loop_
_geom_bond_atom_site_label_1
_geom_bond_atom_site_label_2
_geom_bond_distance
O4 C19 1.390(3)
N1 C16 1.377(3)
N1 C14 1.376(3)
N1 C15 1.465(3)
O1 C2 1.372(3)
O1 C1 1.409(3)
C18 C10 1.485(3)
C18 C20 1.333(3)
C18 C19 1.502(3)
O3 C14 1.209(3)
O2 C16 1.207(3)
C13 C8 1.563(3)
C13 C12 1.530(3)
C13 C16 1.504(3)
C9 C10 1.334(3)
C9 C8 1.519(3)
C9 C17 1.494(3)
C10 C11 1.521(3)
C8 C5 1.532(3)
C2 C3 1.374(3)
C2 C7 1.376(3)
C20 C21 1.476(3)
C21 C22 1.388(3)
C21 C26 1.389(3)
C3 C4 1.377(3)
C12 C11 1.521(3)
C12 C14 1.507(3)
C7 C6 1.387(3)
C22 C23 1.387(3)
C6 C5 1.390(3)
C4 C5 1.393(3)
C23 C24 1.381(4)
C26 C25 1.393(3)
C25 C24 1.366(4)
